data_7026026
loop_
_publ_author_name
'Fern\'andez-Z\'umel, Mariano A'
'Lastra-Barreira, Beatriz'
'Scheele, Marcus'
'D\'iez, Josefina'
'Crochet, Pascale'
'Gimeno, Jos\'e'

_publ_section_title
;
 Chiral phosphonite, phosphite and phosphoramidite
 eta6-arene-ruthenium(II) complexes: application to the kinetic resolution
 of allylic alcohols.
;
_journal_issue 33
_journal_name_full 'Dalton transactions (Cambridge, England : 2003)'
_journal_page_first 7780
_journal_page_last 7785
_journal_paper_doi 10.1039/c0dt00140f
_journal_volume 39
_journal_year 2010
_chemical_absolute_configuration ad
_chemical_compound_source synthesis
_chemical_formula_moiety 'C34 H34 Cl2 N O2 P Ru'
_chemical_formula_sum 'C34 H34 Cl2 N O2 P Ru'
_chemical_formula_weight 691.56
_chemical_name_systematic
;
?
;
_space_group_IT_number 4
_symmetry_cell_setting monoclinic
_symmetry_Int_Tables_number 4
_symmetry_space_group_name_Hall 'P 2yb'
_symmetry_space_group_name_H-M 'P 1 21 1'
_atom_sites_solution_hydrogens geom
_atom_sites_solution_primary direct
_atom_sites_solution_secondary difmap
_audit_creation_method
;
CrysAlis RED, Oxford Diffraction Ltd.,
Version 1.171.33.32 (release 27-01-2009 CrysAlis171 .NET)
(compiled Jan 27 2009,14:17:37)
;
_cell_angle_alpha 90.00
_cell_angle_beta 95.135(3)
_cell_angle_gamma 90.00
_cell_formula_units_Z 2
_cell_length_a 12.0637(4)
_cell_length_b 8.3804(3)
_cell_length_c 15.1019(5)
_cell_measurement_reflns_used 5119
_cell_measurement_temperature 293(2)
_cell_measurement_theta_max 73.6865
_cell_measurement_theta_min 2.9352
_cell_volume 1520.65(9)
_computing_cell_refinement
;
CrysAlisPro RED (Oxford Diffraction, 2008)
;
_computing_data_collection
;
CrysAlisPro CCD (Oxford Diffraction, 2008)
;
_computing_data_reduction
;
CrysAlisPro RED (Oxford Diffraction, 2008)
;
_computing_molecular_graphics 'PLATON (Spek, 2007)'
_computing_publication_material 'WinGX publication routines (Farrugia, 1999)'
_computing_structure_refinement 'SHELXL-97 (Sheldrick, 1997)'
_computing_structure_solution 'SIR-92 (Altomare, 1994)'
_diffrn_ambient_temperature 293(2)
_diffrn_detector_area_resol_mean 8.2640
_diffrn_measured_fraction_theta_full 0.995
_diffrn_measured_fraction_theta_max 0.995
_diffrn_measurement_device
;
165 mm Onyx CCD detector in \k-geometry diffractometer
;
_diffrn_measurement_device_type
;
Oxford Diffraction Xcalibur Nova
;
_diffrn_measurement_method '\f and \w scans'
_diffrn_radiation_monochromator graphite
_diffrn_radiation_source 'Nova (Cu) X-ray Source'
_diffrn_radiation_type CuK\a
_diffrn_radiation_wavelength 1.54180
_diffrn_reflns_av_R_equivalents 0.0459
_diffrn_reflns_av_sigmaI/netI 0.0423
_diffrn_reflns_limit_h_max 14
_diffrn_reflns_limit_h_min -15
_diffrn_reflns_limit_k_max 8
_diffrn_reflns_limit_k_min -10
_diffrn_reflns_limit_l_max 18
_diffrn_reflns_limit_l_min -18
_diffrn_reflns_number 11273
_diffrn_reflns_theta_full 74.00
_diffrn_reflns_theta_max 74.00
_diffrn_reflns_theta_min 2.94
_diffrn_standards_number 11289
_exptl_absorpt_coefficient_mu 6.539
_exptl_absorpt_correction_T_max 1.00000
_exptl_absorpt_correction_T_min 0.67776
_exptl_absorpt_correction_type multi-scan
_exptl_absorpt_process_details
;
CrysAlis RED, Oxford Diffraction Ltd.,
Version 1.171.32.5 (release 08-05-2007 CrysAlis171 .NET)
(compiled May 8 2007,13:10:02)
Empirical absorption correction using spherical harmonics,
implemented in SCALE3 ABSPACK scaling algorithm.
;
_exptl_crystal_colour red
_exptl_crystal_density_diffrn 1.510
_exptl_crystal_density_method 'not measured'
_exptl_crystal_description prism
_exptl_crystal_F_000 708
_exptl_crystal_size_max 0.143
_exptl_crystal_size_mid 0.058
_exptl_crystal_size_min 0.017
_refine_diff_density_max 0.619
_refine_diff_density_min -0.691
_refine_diff_density_rms 0.077
_refine_ls_abs_structure_details 'Flack H D (1983), Acta Cryst. A39, 876-881'
_refine_ls_abs_structure_Flack 0.012(13)
_refine_ls_extinction_method none
_refine_ls_goodness_of_fit_ref 1.043
_refine_ls_hydrogen_treatment constr
_refine_ls_matrix_type full
_refine_ls_number_parameters 373
_refine_ls_number_reflns 4576
_refine_ls_number_restraints 0
_refine_ls_restrained_S_all 1.043
_refine_ls_R_factor_all 0.0480
_refine_ls_R_factor_gt 0.0382
_refine_ls_shift/su_max 0.001
_refine_ls_shift/su_mean 0.000
_refine_ls_structure_factor_coef Fsqd
_refine_ls_weighting_details 'calc w=1/[\s^2^(Fo^2^)+(0.0596P)^2^+1.0004P] where P=(Fo^2^+2Fc^2^)/3'
_refine_ls_weighting_scheme calc
_refine_ls_wR_factor_gt 0.0984
_refine_ls_wR_factor_ref 0.1069
_reflns_number_gt 4016
_reflns_number_total 4576
_reflns_threshold_expression >2sigma(I)
_cod_data_source_file c0dt00140f.txt
_cod_data_source_block 3c
_cod_depositor_comments
;
The following automatic conversions were performed:

'_symmetry_cell_setting' value 'Monoclinic' changed to 'monoclinic'
according to /home/saulius/struct/CIF-dictionaries/cif_core.dic
dictionary named 'cif_core.dic' version 2.4.2 from 2011-04-26.

Automatic conversion script
Id: cif_fix_values 1891 2012-01-12 08:04:46Z andrius 
;
_cod_original_sg_symbol_H-M 'P 21'
_cod_database_code 7026026

loop_
_symmetry_equiv_pos_as_xyz
'x, y, z'
'-x, y+1/2, -z'

loop_
_atom_site_label
_atom_site_type_symbol
_atom_site_fract_x
_atom_site_fract_y
_atom_site_fract_z
_atom_site_U_iso_or_equiv
_atom_site_adp_type
_atom_site_occupancy
_atom_site_symmetry_multiplicity
_atom_site_calc_flag
_atom_site_refinement_flags
C1 C 1.0197(4) 0.8266(7) 0.6922(4) 0.0378(11) Uani 1 1 d .
C2 C 0.9965(4) 0.9298(10) 0.7572(3) 0.0391(11) Uani 1 1 d .
C3 C 1.0745(5) 0.9760(8) 0.8279(4) 0.0463(13) Uani 1 1 d .
H3 H 1.0542 1.0456 0.8716 0.056 Uiso 1 1 calc R
C4 C 1.1793(4) 0.9175(13) 0.8309(3) 0.0494(11) Uani 1 1 d .
H4 H 1.2313 0.9490 0.8767 0.059 Uiso 1 1 calc R
C5 C 1.2113(5) 0.8096(8) 0.7661(4) 0.0460(13) Uani 1 1 d .
C6 C 1.3200(5) 0.7468(10) 0.7695(5) 0.0553(16) Uani 1 1 d .
H6 H 1.3726 0.7811 0.8142 0.066 Uiso 1 1 calc R
C7 C 1.3505(5) 0.6367(10) 0.7090(5) 0.0580(17) Uani 1 1 d .
H7 H 1.4233 0.5993 0.7115 0.070 Uiso 1 1 calc R
C8 C 1.2699(5) 0.5813(9) 0.6430(4) 0.0495(14) Uani 1 1 d .
H8 H 1.2889 0.5033 0.6032 0.059 Uiso 1 1 calc R
C9 C 1.1631(5) 0.6412(9) 0.6366(5) 0.0467(15) Uani 1 1 d .
H9 H 1.1117 0.6047 0.5916 0.056 Uiso 1 1 calc R
C10 C 1.1300(4) 0.7573(8) 0.6972(4) 0.0405(12) Uani 1 1 d .
C11 C 0.9304(4) 0.7762(7) 0.6212(4) 0.0391(11) Uani 1 1 d .
C12 C 0.8281(4) 0.7286(7) 0.6468(4) 0.0405(12) Uani 1 1 d .
C13 C 0.7434(5) 0.6684(9) 0.5876(4) 0.0476(14) Uani 1 1 d .
H13 H 0.6766 0.6352 0.6078 0.057 Uiso 1 1 calc R
C14 C 0.7594(5) 0.6587(9) 0.5000(4) 0.0504(15) Uani 1 1 d .
H14 H 0.7044 0.6136 0.4607 0.060 Uiso 1 1 calc R
C15 C 0.8572(5) 0.7153(8) 0.4676(4) 0.0482(14) Uani 1 1 d .
C16 C 0.8719(6) 0.7129(9) 0.3752(5) 0.0516(17) Uani 1 1 d .
H16 H 0.8173 0.6683 0.3353 0.062 Uiso 1 1 calc R
C17 C 0.9661(6) 0.7759(9) 0.3445(5) 0.0556(16) Uani 1 1 d .
H17 H 0.9754 0.7731 0.2840 0.067 Uiso 1 1 calc R
C18 C 1.0483(5) 0.8445(8) 0.4038(4) 0.0494(13) Uani 1 1 d .
H18 H 1.1107 0.8905 0.3822 0.059 Uiso 1 1 calc R
C19 C 1.0378(5) 0.8445(8) 0.4935(4) 0.0456(13) Uani 1 1 d .
H19 H 1.0942 0.8888 0.5318 0.055 Uiso 1 1 calc R
C20 C 0.9435(4) 0.7790(7) 0.5291(4) 0.0391(11) Uani 1 1 d .
C21 C 0.7238(5) 1.0776(10) 0.6145(4) 0.0532(15) Uani 1 1 d .
H21A H 0.7066 0.9989 0.5682 0.064 Uiso 1 1 calc R
H21B H 0.8032 1.0985 0.6180 0.064 Uiso 1 1 calc R
C22 C 0.6613(6) 1.2291(11) 0.5909(5) 0.0656(19) Uani 1 1 d .
H22A H 0.6802 1.2664 0.5333 0.079 Uiso 1 1 calc R
H22B H 0.6834 1.3107 0.6345 0.079 Uiso 1 1 calc R
C23 C 0.5369(6) 1.2034(14) 0.5880(6) 0.080(3) Uani 1 1 d .
H23A H 0.5131 1.1314 0.5397 0.096 Uiso 1 1 calc R
H23B H 0.4986 1.3043 0.5773 0.096 Uiso 1 1 calc R
C24 C 0.5073(6) 1.1328(14) 0.6763(6) 0.079(3) Uani 1 1 d .
H24A H 0.5224 1.2109 0.7232 0.095 Uiso 1 1 calc R
H24B H 0.4284 1.1079 0.6722 0.095 Uiso 1 1 calc R
C25 C 0.5731(5) 0.9845(10) 0.6987(4) 0.0575(17) Uani 1 1 d .
H25A H 0.5560 0.9458 0.7565 0.069 Uiso 1 1 calc R
H25B H 0.5517 0.9026 0.6551 0.069 Uiso 1 1 calc R
C26 C 0.7670(6) 1.1798(8) 0.9307(5) 0.0566(16) Uani 1 1 d .
C27 C 0.8232(6) 1.0974(9) 1.0020(5) 0.0621(19) Uani 1 1 d .
H27 H 0.9000 1.1079 1.0125 0.074 Uiso 1 1 calc R
C28 C 0.7652(7) 0.9986(10) 1.0584(4) 0.066(2) Uani 1 1 d .
C29 C 0.6537(7) 0.9715(10) 1.0390(4) 0.0617(18) Uani 1 1 d .
H29 H 0.6168 0.9036 1.0752 0.074 Uiso 1 1 calc R
C30 C 0.5929(5) 1.0449(10) 0.9646(5) 0.0558(17) Uani 1 1 d .
C31 C 0.6507(6) 1.1485(8) 0.9131(5) 0.0514(15) Uani 1 1 d .
H31 H 0.6119 1.1993 0.8651 0.062 Uiso 1 1 calc R
C32 C 0.8231(9) 1.2960(10) 0.8751(8) 0.089(3) Uani 1 1 d .
H32A H 0.7991 1.4021 0.8877 0.134 Uiso 1 1 calc R
H32B H 0.8040 1.2725 0.8134 0.134 Uiso 1 1 calc R
H32C H 0.9022 1.2883 0.8882 0.134 Uiso 1 1 calc R
C33 C 0.8298(9) 0.9177(19) 1.1360(5) 0.098(3) Uani 1 1 d .
H33A H 0.8217 0.8041 1.1302 0.147 Uiso 1 1 calc R
H33B H 0.8017 0.9519 1.1904 0.147 Uiso 1 1 calc R
H33C H 0.9070 0.9456 1.1368 0.147 Uiso 1 1 calc R
C34 C 0.4704(6) 1.0121(14) 0.9428(6) 0.081(3) Uani 1 1 d .
H34A H 0.4281 1.0712 0.9826 0.121 Uiso 1 1 calc R
H34B H 0.4564 0.9001 0.9492 0.121 Uiso 1 1 calc R
H34C H 0.4487 1.0441 0.8827 0.121 Uiso 1 1 calc R
N1 N 0.6943(4) 1.0136(7) 0.7003(3) 0.0439(11) Uani 1 1 d .
O1 O 0.8935(3) 1.0086(5) 0.7527(3) 0.0429(9) Uani 1 1 d .
O2 O 0.8051(3) 0.7397(5) 0.7363(3) 0.0417(8) Uani 1 1 d .
P1 P 0.78017(8) 0.9174(3) 0.77287(7) 0.0365(2) Uani 1 1 d .
Cl1 Cl 0.61493(13) 0.6973(2) 0.86880(11) 0.0522(4) Uani 1 1 d .
Cl2 Cl 0.88217(14) 0.7266(2) 0.94528(11) 0.0594(4) Uani 1 1 d .
Ru1 Ru 0.73605(3) 0.91716(5) 0.91532(2) 0.03960(11) Uani 1 1 d .

loop_
_atom_site_aniso_label
_atom_site_aniso_U_11
_atom_site_aniso_U_22
_atom_site_aniso_U_33
_atom_site_aniso_U_23
_atom_site_aniso_U_13
_atom_site_aniso_U_12
C1 0.033(2) 0.039(3) 0.041(3) -0.003(2) -0.003(2) -0.003(2)
C2 0.0320(19) 0.040(3) 0.045(2) 0.002(3) -0.0013(16) -0.002(3)
C3 0.047(3) 0.049(3) 0.042(3) -0.011(2) -0.001(2) -0.008(2)
C4 0.042(2) 0.059(3) 0.045(2) -0.003(4) -0.0109(18) -0.011(4)
C5 0.036(3) 0.052(4) 0.048(3) 0.000(3) -0.007(2) -0.005(2)
C6 0.035(3) 0.065(4) 0.063(4) -0.003(3) -0.010(3) -0.007(3)
C7 0.030(3) 0.068(4) 0.076(4) -0.004(4) -0.001(3) 0.001(3)
C8 0.043(3) 0.054(4) 0.051(3) -0.003(3) 0.000(2) 0.000(3)
C9 0.040(3) 0.049(4) 0.051(3) 0.001(3) 0.005(3) 0.002(3)
C10 0.030(2) 0.048(3) 0.042(3) -0.002(2) -0.004(2) -0.006(2)
C11 0.034(2) 0.042(3) 0.040(3) -0.005(2) -0.004(2) -0.003(2)
C12 0.037(2) 0.042(3) 0.042(3) -0.007(2) -0.003(2) 0.000(2)
C13 0.036(3) 0.050(4) 0.056(3) -0.012(3) -0.003(2) -0.005(3)
C14 0.038(3) 0.057(4) 0.053(3) -0.015(3) -0.011(2) 0.002(3)
C15 0.043(3) 0.054(4) 0.046(3) -0.014(3) -0.006(2) 0.008(3)
C16 0.058(4) 0.054(4) 0.041(3) -0.009(3) -0.008(3) 0.011(3)
C17 0.066(4) 0.055(4) 0.045(3) -0.005(3) 0.004(3) 0.015(3)
C18 0.052(3) 0.051(3) 0.045(3) -0.001(3) 0.004(2) 0.009(3)
C19 0.044(3) 0.048(3) 0.044(3) 0.001(2) -0.001(2) 0.006(2)
C20 0.038(2) 0.037(3) 0.040(3) 0.000(2) -0.006(2) 0.006(2)
C21 0.051(3) 0.064(4) 0.046(3) 0.010(3) 0.011(3) 0.000(3)
C22 0.066(4) 0.064(5) 0.066(4) 0.022(4) -0.002(3) 0.002(4)
C23 0.055(4) 0.110(8) 0.074(5) 0.029(5) -0.004(3) 0.017(5)
C24 0.042(3) 0.121(8) 0.072(5) 0.031(5) -0.008(3) 0.018(4)
C25 0.039(3) 0.080(5) 0.051(3) 0.012(3) -0.007(2) -0.011(3)
C26 0.069(4) 0.033(3) 0.067(4) -0.015(3) 0.005(3) -0.002(3)
C27 0.054(3) 0.058(4) 0.071(4) -0.032(4) -0.013(3) 0.003(3)
C28 0.099(5) 0.064(5) 0.030(3) -0.030(3) -0.021(3) 0.020(4)
C29 0.082(5) 0.067(4) 0.039(3) -0.016(3) 0.018(3) 0.001(4)
C30 0.043(3) 0.066(4) 0.059(4) -0.029(3) 0.008(3) 0.010(3)
C31 0.053(3) 0.043(3) 0.056(4) -0.016(3) -0.009(3) 0.015(3)
C32 0.098(6) 0.042(4) 0.132(9) -0.011(5) 0.033(6) -0.007(4)
C33 0.131(8) 0.093(6) 0.062(4) -0.010(7) -0.030(5) 0.043(9)
C34 0.053(4) 0.109(8) 0.080(5) -0.038(5) 0.006(4) -0.004(4)
N1 0.036(2) 0.052(3) 0.044(2) 0.002(2) 0.0042(18) 0.000(2)
O1 0.0328(17) 0.042(2) 0.054(2) -0.0076(18) 0.0038(15) -0.0019(16)
O2 0.0421(18) 0.043(2) 0.0406(19) -0.0021(17) 0.0081(15) -0.0053(17)
P1 0.0319(5) 0.0399(6) 0.0374(5) -0.0009(9) 0.0014(4) -0.0035(9)
Cl1 0.0545(8) 0.0508(8) 0.0517(8) -0.0032(7) 0.0066(6) -0.0144(7)
Cl2 0.0630(9) 0.0554(9) 0.0565(8) -0.0051(7) -0.0129(7) 0.0194(8)
Ru1 0.03993(17) 0.04087(19) 0.03695(18) -0.0037(2) -0.00239(12) 0.0007(2)

loop_
_atom_type_symbol
_atom_type_description
_atom_type_scat_dispersion_real
_atom_type_scat_dispersion_imag
_atom_type_scat_source
C C 0.0181 0.0091 'International Tables Vol C Tables 4.2.6.8 and 6.1.1.4'
H H 0.0000 0.0000 'International Tables Vol C Tables 4.2.6.8 and 6.1.1.4'
N N 0.0311 0.0180 'International Tables Vol C Tables 4.2.6.8 and 6.1.1.4'
O O 0.0492 0.0322 'International Tables Vol C Tables 4.2.6.8 and 6.1.1.4'
P P 0.2955 0.4335 'International Tables Vol C Tables 4.2.6.8 and 6.1.1.4'
Cl Cl 0.3639 0.7018 'International Tables Vol C Tables 4.2.6.8 and 6.1.1.4'
Ru Ru 0.0552 3.2960 'International Tables Vol C Tables 4.2.6.8 and 6.1.1.4'

loop_
_geom_angle_atom_site_label_1
_geom_angle_atom_site_label_2
_geom_angle_atom_site_label_3
_geom_angle
C2 C1 C10 117.7(5)
C2 C1 C11 120.8(5)
C10 C1 C11 121.3(5)
C1 C2 O1 120.3(4)
C1 C2 C3 123.8(5)
O1 C2 C3 115.7(6)
C4 C3 C2 118.9(6)
C4 C3 H3 120.5
C2 C3 H3 120.5
C3 C4 C5 121.4(5)
C3 C4 H4 119.3
C5 C4 H4 119.3
C6 C5 C4 121.7(5)
C6 C5 C10 119.1(6)
C4 C5 C10 119.2(5)
C7 C6 C5 122.1(6)
C7 C6 H6 119.0
C5 C6 H6 119.0
C6 C7 C8 119.0(6)
C6 C7 H7 120.5
C8 C7 H7 120.5
C9 C8 C7 120.7(7)
C9 C8 H8 119.6
C7 C8 H8 119.6
C8 C9 C10 121.4(6)
C8 C9 H9 119.3
C10 C9 H9 119.3
C9 C10 C5 117.7(5)
C9 C10 C1 123.5(5)
C5 C10 C1 118.8(5)
C12 C11 C20 117.4(5)
C12 C11 C1 118.6(5)
C20 C11 C1 123.9(5)
C11 C12 C13 123.1(6)
C11 C12 O2 120.4(5)
C13 C12 O2 116.4(5)
C14 C13 C12 119.2(6)
C14 C13 H13 120.4
C12 C13 H13 120.4
C13 C14 C15 121.2(5)
C13 C14 H14 119.4
C15 C14 H14 119.4
C14 C15 C16 121.4(6)
C14 C15 C20 119.0(6)
C16 C15 C20 119.6(6)
C17 C16 C15 120.4(6)
C17 C16 H16 119.8
C15 C16 H16 119.8
C16 C17 C18 120.2(6)
C16 C17 H17 119.9
C18 C17 H17 119.9
C19 C18 C17 120.7(6)
C19 C18 H18 119.7
C17 C18 H18 119.7
C18 C19 C20 121.7(6)
C18 C19 H19 119.2
C20 C19 H19 119.2
C19 C20 C11 123.1(5)
C19 C20 C15 117.4(5)
C11 C20 C15 119.5(5)
N1 C21 C22 111.1(6)
N1 C21 H21A 109.4
C22 C21 H21A 109.4
N1 C21 H21B 109.4
C22 C21 H21B 109.4
H21A C21 H21B 108.0
C21 C22 C23 111.2(7)
C21 C22 H22A 109.4
C23 C22 H22A 109.4
C21 C22 H22B 109.4
C23 C22 H22B 109.4
H22A C22 H22B 108.0
C22 C23 C24 109.8(6)
C22 C23 H23A 109.7
C24 C23 H23A 109.7
C22 C23 H23B 109.7
C24 C23 H23B 109.7
H23A C23 H23B 108.2
C25 C24 C23 110.9(7)
C25 C24 H24A 109.4
C23 C24 H24A 109.4
C25 C24 H24B 109.4
C23 C24 H24B 109.4
H24A C24 H24B 108.0
N1 C25 C24 111.7(6)
N1 C25 H25A 109.3
C24 C25 H25A 109.3
N1 C25 H25B 109.3
C24 C25 H25B 109.3
H25A C25 H25B 107.9
C27 C26 C31 116.9(7)
C27 C26 C32 122.9(8)
C31 C26 C32 120.2(8)
C27 C26 Ru1 70.2(4)
C31 C26 Ru1 69.4(4)
C32 C26 Ru1 131.6(6)
C26 C27 C28 121.2(7)
C26 C27 Ru1 73.1(4)
C28 C27 Ru1 73.8(4)
C26 C27 H27 119.4
C28 C27 H27 119.4
Ru1 C27 H27 125.5
C29 C28 C27 119.8(6)
C29 C28 C33 121.4(9)
C27 C28 C33 118.7(8)
C29 C28 Ru1 71.4(3)
C27 C28 Ru1 69.3(3)
C33 C28 Ru1 129.2(6)
C28 C29 C30 121.6(7)
C28 C29 Ru1 73.2(4)
C30 C29 Ru1 70.5(3)
C28 C29 H29 119.2
C30 C29 H29 119.2
Ru1 C29 H29 129.6
C31 C30 C29 117.5(6)
C31 C30 C34 121.3(7)
C29 C30 C34 121.2(8)
C31 C30 Ru1 70.7(3)
C29 C30 Ru1 72.2(4)
C34 C30 Ru1 128.0(5)
C30 C31 C26 122.8(7)
C30 C31 Ru1 72.5(4)
C26 C31 Ru1 73.0(4)
C30 C31 H31 118.6
C26 C31 H31 118.6
Ru1 C31 H31 128.3
C26 C32 H32A 109.5
C26 C32 H32B 109.5
H32A C32 H32B 109.5
C26 C32 H32C 109.5
H32A C32 H32C 109.5
H32B C32 H32C 109.5
C28 C33 H33A 109.5
C28 C33 H33B 109.5
H33A C33 H33B 109.5
C28 C33 H33C 109.5
H33A C33 H33C 109.5
H33B C33 H33C 109.5
C30 C34 H34A 109.5
C30 C34 H34B 109.5
H34A C34 H34B 109.5
C30 C34 H34C 109.5
H34A C34 H34C 109.5
H34B C34 H34C 109.5
C21 N1 C25 111.2(5)
C21 N1 P1 125.1(4)
C25 N1 P1 119.3(4)
C2 O1 P1 121.8(4)
C12 O2 P1 116.4(4)
O1 P1 O2 100.6(2)
O1 P1 N1 97.7(2)
O2 P1 N1 110.3(2)
O1 P1 Ru1 116.97(16)
O2 P1 Ru1 112.88(17)
N1 P1 Ru1 116.44(18)
C31 Ru1 C27 66.5(3)
C31 Ru1 C30 36.8(3)
C27 Ru1 C30 79.3(3)
C31 Ru1 C29 65.8(3)
C27 Ru1 C29 65.7(3)
C30 Ru1 C29 37.3(3)
C31 Ru1 C26 37.6(3)
C27 Ru1 C26 36.8(3)
C30 Ru1 C26 67.6(3)
C29 Ru1 C26 78.2(3)
C31 Ru1 P1 97.7(2)
C27 Ru1 P1 115.1(2)
C30 Ru1 P1 125.2(2)
C29 Ru1 P1 162.3(2)
C26 Ru1 P1 92.7(2)
C31 Ru1 C28 77.3(3)
C27 Ru1 C28 37.0(3)
C30 Ru1 C28 66.0(3)
C29 Ru1 C28 35.4(3)
C26 Ru1 C28 66.1(3)
P1 Ru1 C28 151.4(3)
C31 Ru1 Cl2 158.43(18)
C27 Ru1 Cl2 92.3(2)
C30 Ru1 Cl2 147.4(2)
C29 Ru1 Cl2 110.6(2)
C26 Ru1 Cl2 121.5(2)
P1 Ru1 Cl2 87.03(6)
C28 Ru1 Cl2 88.4(2)
C31 Ru1 Cl1 113.49(19)
C27 Ru1 Cl1 160.0(2)
C30 Ru1 Cl1 89.8(2)
C29 Ru1 Cl1 95.5(2)
C26 Ru1 Cl1 150.4(2)
P1 Ru1 Cl1 84.94(6)
C28 Ru1 Cl1 123.1(3)
Cl2 Ru1 Cl1 87.82(7)

loop_
_geom_bond_atom_site_label_1
_geom_bond_atom_site_label_2
_geom_bond_distance
C1 C2 1.356(9)
C1 C10 1.448(8)
C1 C11 1.510(7)
C2 O1 1.404(7)
C2 C3 1.413(7)
C3 C4 1.352(9)
C3 H3 0.9300
C4 C5 1.411(10)
C4 H4 0.9300
C5 C6 1.409(9)
C5 C10 1.433(8)
C6 C7 1.372(11)
C6 H6 0.9300
C7 C8 1.408(9)
C7 H7 0.9300
C8 C9 1.377(9)
C8 H8 0.9300
C9 C10 1.417(10)
C9 H9 0.9300
C11 C12 1.385(8)
C11 C20 1.413(8)
C12 C13 1.391(8)
C12 O2 1.407(7)
C13 C14 1.356(10)
C13 H13 0.9300
C14 C15 1.399(10)
C14 H14 0.9300
C15 C16 1.423(10)
C15 C20 1.436(8)
C16 C17 1.371(11)
C16 H16 0.9300
C17 C18 1.399(10)
C17 H17 0.9300
C18 C19 1.371(9)
C18 H18 0.9300
C19 C20 1.412(8)
C19 H19 0.9300
C21 N1 1.474(8)
C21 C22 1.504(11)
C21 H21A 0.9700
C21 H21B 0.9700
C22 C23 1.512(11)
C22 H22A 0.9700
C22 H22B 0.9700
C23 C24 1.530(12)
C23 H23A 0.9700
C23 H23B 0.9700
C24 C25 1.498(12)
C24 H24A 0.9700
C24 H24B 0.9700
C25 N1 1.481(7)
C25 H25A 0.9700
C25 H25B 0.9700
C26 C27 1.402(11)
C26 C31 1.429(10)
C26 C32 1.488(12)
C26 Ru1 2.241(7)
C27 C28 1.417(12)
C27 Ru1 2.204(6)
C27 H27 0.9300
C28 C29 1.369(12)
C28 C33 1.509(10)
C28 Ru1 2.263(5)
C29 C30 1.424(11)
C29 Ru1 2.239(6)
C29 H29 0.9300
C30 C31 1.394(11)
C30 C34 1.511(9)
C30 Ru1 2.216(6)
C31 Ru1 2.194(6)
C31 H31 0.9300
C32 H32A 0.9600
C32 H32B 0.9600
C32 H32C 0.9600
C33 H33A 0.9600
C33 H33B 0.9600
C33 H33C 0.9600
C34 H34A 0.9600
C34 H34B 0.9600
C34 H34C 0.9600
N1 P1 1.650(5)
O1 P1 1.619(4)
O2 P1 1.625(5)
P1 Ru1 2.2618(11)
Cl1 Ru1 2.4165(15)
Cl2 Ru1 2.3917(16)

loop_
_geom_torsion_atom_site_label_1
_geom_torsion_atom_site_label_2
_geom_torsion_atom_site_label_3
_geom_torsion_atom_site_label_4
_geom_torsion
C10 C1 C2 O1 175.8(6)
C11 C1 C2 O1 -8.9(9)
C10 C1 C2 C3 1.7(10)
C11 C1 C2 C3 176.9(6)
C1 C2 C3 C4 1.3(11)
O1 C2 C3 C4 -173.2(7)
C2 C3 C4 C5 -1.1(12)
C3 C4 C5 C6 -179.3(7)
C3 C4 C5 C10 -2.0(12)
C4 C5 C6 C7 177.1(8)
C10 C5 C6 C7 -0.2(11)
C5 C6 C7 C8 -1.9(12)
C6 C7 C8 C9 2.7(12)
C7 C8 C9 C10 -1.5(11)
C8 C9 C10 C5 -0.5(10)
C8 C9 C10 C1 178.5(6)
C6 C5 C10 C9 1.4(10)
C4 C5 C10 C9 -176.0(7)
C6 C5 C10 C1 -177.8(6)
C4 C5 C10 C1 4.9(10)
C2 C1 C10 C9 176.3(7)
C11 C1 C10 C9 1.0(9)
C2 C1 C10 C5 -4.7(9)
C11 C1 C10 C5 -179.9(6)
C2 C1 C11 C12 -47.4(9)
C10 C1 C11 C12 127.7(6)
C2 C1 C11 C20 130.7(7)
C10 C1 C11 C20 -54.2(8)
C20 C11 C12 C13 7.0(9)
C1 C11 C12 C13 -174.9(6)
C20 C11 C12 O2 -173.0(5)
C1 C11 C12 O2 5.2(9)
C11 C12 C13 C14 -1.7(10)
O2 C12 C13 C14 178.3(6)
C12 C13 C14 C15 -3.2(11)
C13 C14 C15 C16 -176.7(7)
C13 C14 C15 C20 2.4(10)
C14 C15 C16 C17 176.9(7)
C20 C15 C16 C17 -2.2(10)
C15 C16 C17 C18 -0.5(11)
C16 C17 C18 C19 2.4(10)
C17 C18 C19 C20 -1.3(10)
C18 C19 C20 C11 179.6(6)
C18 C19 C20 C15 -1.5(9)
C12 C11 C20 C19 171.5(6)
C1 C11 C20 C19 -6.6(9)
C12 C11 C20 C15 -7.4(8)
C1 C11 C20 C15 174.5(6)
C14 C15 C20 C19 -175.9(6)
C16 C15 C20 C19 3.2(9)
C14 C15 C20 C11 3.0(9)
C16 C15 C20 C11 -177.8(6)
N1 C21 C22 C23 -57.0(9)
C21 C22 C23 C24 54.9(11)
C22 C23 C24 C25 -54.2(12)
C23 C24 C25 N1 55.6(9)
C31 C26 C27 C28 -5.3(10)
C32 C26 C27 C28 174.3(7)
Ru1 C26 C27 C28 -58.3(6)
C31 C26 C27 Ru1 53.0(5)
C32 C26 C27 Ru1 -127.4(7)
C26 C27 C28 C29 5.6(10)
Ru1 C27 C28 C29 -52.3(6)
C26 C27 C28 C33 -177.8(8)
Ru1 C27 C28 C33 124.2(7)
C26 C27 C28 Ru1 57.9(6)
C27 C28 C29 C30 -2.1(10)
C33 C28 C29 C30 -178.6(8)
Ru1 C28 C29 C30 -53.5(6)
C27 C28 C29 Ru1 51.4(6)
C33 C28 C29 Ru1 -125.1(7)
C28 C29 C30 C31 -1.3(10)
Ru1 C29 C30 C31 -56.1(5)
C28 C29 C30 C34 178.9(7)
Ru1 C29 C30 C34 124.1(7)
C28 C29 C30 Ru1 54.8(6)
C29 C30 C31 C26 1.5(9)
C34 C30 C31 C26 -178.7(6)
Ru1 C30 C31 C26 -55.4(6)
C29 C30 C31 Ru1 56.9(5)
C34 C30 C31 Ru1 -123.4(6)
C27 C26 C31 C30 1.8(9)
C32 C26 C31 C30 -177.9(7)
Ru1 C26 C31 C30 55.1(6)
C27 C26 C31 Ru1 -53.4(5)
C32 C26 C31 Ru1 127.0(7)
C22 C21 N1 C25 57.4(8)
C22 C21 N1 P1 -146.4(5)
C24 C25 N1 C21 -57.2(8)
C24 C25 N1 P1 145.1(5)
C1 C2 O1 P1 74.3(7)
C3 C2 O1 P1 -111.1(6)
C11 C12 O2 P1 75.1(6)
C13 C12 O2 P1 -104.8(6)
C2 O1 P1 O2 -32.8(4)
C2 O1 P1 N1 -145.2(4)
C2 O1 P1 Ru1 89.8(4)
C12 O2 P1 O1 -57.5(4)
C12 O2 P1 N1 45.0(4)
C12 O2 P1 Ru1 177.1(3)
C21 N1 P1 O1 31.9(6)
C25 N1 P1 O1 -173.6(5)
C21 N1 P1 O2 -72.5(6)
C25 N1 P1 O2 82.0(5)
C21 N1 P1 Ru1 157.2(5)
C25 N1 P1 Ru1 -48.3(6)
C30 C31 Ru1 C27 -103.9(5)
C26 C31 Ru1 C27 29.7(5)
C26 C31 Ru1 C30 133.7(6)
C30 C31 Ru1 C29 -31.2(4)
C26 C31 Ru1 C29 102.5(5)
C30 C31 Ru1 C26 -133.7(6)
C30 C31 Ru1 P1 142.0(4)
C26 C31 Ru1 P1 -84.3(4)
C30 C31 Ru1 C28 -66.6(4)
C26 C31 Ru1 C28 67.1(5)
C30 C31 Ru1 Cl2 -116.4(6)
C26 C31 Ru1 Cl2 17.3(8)
C30 C31 Ru1 Cl1 54.2(4)
C26 C31 Ru1 Cl1 -172.1(4)
C26 C27 Ru1 C31 -30.4(4)
C28 C27 Ru1 C31 100.4(5)
C26 C27 Ru1 C30 -66.7(5)
C28 C27 Ru1 C30 64.0(5)
C26 C27 Ru1 C29 -103.3(5)
C28 C27 Ru1 C29 27.4(4)
C28 C27 Ru1 C26 130.7(7)
C26 C27 Ru1 P1 57.3(5)
C28 C27 Ru1 P1 -172.0(4)
C26 C27 Ru1 C28 -130.7(7)
C26 C27 Ru1 Cl2 145.1(4)
C28 C27 Ru1 Cl2 -84.2(4)
C26 C27 Ru1 Cl1 -124.8(6)
C28 C27 Ru1 Cl1 5.9(8)
C29 C30 Ru1 C31 -128.7(6)
C34 C30 Ru1 C31 115.2(9)
C31 C30 Ru1 C27 65.0(4)
C29 C30 Ru1 C27 -63.8(5)
C34 C30 Ru1 C27 -179.8(9)
C31 C30 Ru1 C29 128.7(6)
C34 C30 Ru1 C29 -116.1(10)
C31 C30 Ru1 C26 28.5(4)
C29 C30 Ru1 C26 -100.2(5)
C34 C30 Ru1 C26 143.7(9)
C31 C30 Ru1 P1 -48.3(4)
C29 C30 Ru1 P1 -177.0(4)
C34 C30 Ru1 P1 66.9(9)
C31 C30 Ru1 C28 101.3(5)
C29 C30 Ru1 C28 -27.5(5)
C34 C30 Ru1 C28 -143.5(9)
C31 C30 Ru1 Cl2 142.3(4)
C29 C30 Ru1 Cl2 13.6(7)
C34 C30 Ru1 Cl2 -102.5(8)
C31 C30 Ru1 Cl1 -132.0(4)
C29 C30 Ru1 Cl1 99.3(4)
C34 C30 Ru1 Cl1 -16.8(8)
C28 C29 Ru1 C31 -102.5(5)
C30 C29 Ru1 C31 30.8(4)
C28 C29 Ru1 C27 -28.6(5)
C30 C29 Ru1 C27 104.8(5)
C28 C29 Ru1 C30 -133.4(7)
C28 C29 Ru1 C26 -65.1(5)
C30 C29 Ru1 C26 68.3(5)
C28 C29 Ru1 P1 -125.3(7)
C30 C29 Ru1 P1 8.1(10)
C30 C29 Ru1 C28 133.4(7)
C28 C29 Ru1 Cl2 54.4(5)
C30 C29 Ru1 Cl2 -172.2(4)
C28 C29 Ru1 Cl1 144.2(5)
C30 C29 Ru1 Cl1 -82.5(4)
C27 C26 Ru1 C31 130.5(7)
C32 C26 Ru1 C31 -112.6(10)
C31 C26 Ru1 C27 -130.5(7)
C32 C26 Ru1 C27 116.9(10)
C27 C26 Ru1 C30 102.5(5)
C31 C26 Ru1 C30 -28.0(4)
C32 C26 Ru1 C30 -140.6(9)
C27 C26 Ru1 C29 65.0(5)
C31 C26 Ru1 C29 -65.5(4)
C32 C26 Ru1 C29 -178.1(9)
C27 C26 Ru1 P1 -130.3(4)
C31 C26 Ru1 P1 99.2(4)
C32 C26 Ru1 P1 -13.4(9)
C27 C26 Ru1 C28 29.9(5)
C31 C26 Ru1 C28 -100.6(5)
C32 C26 Ru1 C28 146.8(9)
C27 C26 Ru1 Cl2 -42.1(5)
C31 C26 Ru1 Cl2 -172.6(3)
C32 C26 Ru1 Cl2 74.7(9)
C27 C26 Ru1 Cl1 145.2(4)
C31 C26 Ru1 Cl1 14.7(7)
C32 C26 Ru1 Cl1 -97.9(9)
O1 P1 Ru1 C31 84.9(3)
O2 P1 Ru1 C31 -159.1(2)
N1 P1 Ru1 C31 -30.0(3)
O1 P1 Ru1 C27 17.2(3)
O2 P1 Ru1 C27 133.3(3)
N1 P1 Ru1 C27 -97.7(3)
O1 P1 Ru1 C30 111.8(3)
O2 P1 Ru1 C30 -132.2(3)
N1 P1 Ru1 C30 -3.2(3)
O1 P1 Ru1 C29 105.8(7)
O2 P1 Ru1 C29 -138.2(7)
N1 P1 Ru1 C29 -9.2(8)
O1 P1 Ru1 C26 47.5(3)
O2 P1 Ru1 C26 163.5(2)
N1 P1 Ru1 C26 -67.4(3)
O1 P1 Ru1 C28 7.2(5)
O2 P1 Ru1 C28 123.2(4)
N1 P1 Ru1 C28 -107.7(5)
O1 P1 Ru1 Cl2 -74.0(2)
O2 P1 Ru1 Cl2 42.06(16)
N1 P1 Ru1 Cl2 171.1(2)
O1 P1 Ru1 Cl1 -162.0(2)
O2 P1 Ru1 Cl1 -46.01(16)
N1 P1 Ru1 Cl1 83.0(2)
C29 C28 Ru1 C31 65.9(5)
C27 C28 Ru1 C31 -67.6(4)
C33 C28 Ru1 C31 -178.4(10)
C29 C28 Ru1 C27 133.5(7)
C33 C28 Ru1 C27 -110.8(11)
C29 C28 Ru1 C30 28.8(5)
C27 C28 Ru1 C30 -104.7(5)
C33 C28 Ru1 C30 144.5(11)
C27 C28 Ru1 C29 -133.5(7)
C33 C28 Ru1 C29 115.7(12)
C29 C28 Ru1 C26 103.8(5)
C27 C28 Ru1 C26 -29.7(4)
C33 C28 Ru1 C26 -140.5(11)
C29 C28 Ru1 P1 148.8(4)
C27 C28 Ru1 P1 15.2(7)
C33 C28 Ru1 P1 -95.5(10)
C29 C28 Ru1 Cl2 -130.4(5)
C27 C28 Ru1 Cl2 96.1(4)
C33 C28 Ru1 Cl2 -14.7(10)
C29 C28 Ru1 Cl1 -44.1(5)
C27 C28 Ru1 Cl1 -177.6(3)
C33 C28 Ru1 Cl1 71.6(10)
